data_1540116
loop_
_publ_author_name
'Hoppe, R.'
'Mader, K.'

_publ_section_title
;
 Zur Konstitution von K3 (Fe O4)
;
_journal_name_full 'Zeitschrift fuer Anorganische und Allgemeine Chemie'
_journal_page_first 115
_journal_page_last 124
_journal_volume 586
_journal_year 1990
_chemical_formula_sum 'Fe K3 O4'
_chemical_name_systematic 'K3 (Fe O4)'
_space_group_IT_number 62
_symmetry_space_group_name_Hall '-P 2ac 2n'
_symmetry_space_group_name_H-M 'P n m a'
_cell_angle_alpha 90
_cell_angle_beta 90
_cell_angle_gamma 90
_cell_formula_units_Z 4
_cell_length_a 7.7016
_cell_length_b 9.092
_cell_length_c 7.837
_cell_volume 548.770
_citation_journal_id_ASTM ZAACAB
_cod_data_source_file Hoppe_ZAACAB_1990_1228.cif
_cod_data_source_block Fe1K3O4
_cod_original_cell_volume 548.7698
_cod_original_formula_sum 'Fe1 K3 O4'
_cod_database_code 1540116

loop_
_symmetry_equiv_pos_as_xyz
x,y,z
-x+1/2,-y,z+1/2
x+1/2,-y+1/2,-z+1/2
-x,y+1/2,-z
-x,-y,-z
x-1/2,y,-z-1/2
-x-1/2,y-1/2,z-1/2
x,-y-1/2,z

loop_
_atom_site_label
_atom_site_type_symbol
_atom_site_fract_x
_atom_site_fract_y
_atom_site_fract_z
_atom_site_occupancy
_atom_site_U_iso_or_equiv
O3 O-2 0.2847 0.25 0.2277 1 0.0
O1 O-2 0.1824 0.0835 0.9553 1 0.0
K1 K+1 0.0363 0.4629 0.2805 1 0.0
K2 K+1 0.3279 0.25 0.5623 1 0.0
O2 O-2 0.9789 0.25 0.5779 1 0.0
Fe1 Fe+5 0.2746 0.25 0.0087 1 0.0
